data_7205850
loop_
_publ_author_name
'Liu, Hai-Yang'
'Yuan, Yong-Jun'
'Yu, Zhen-Tao'
'Zou, Zhi-Gang'

_publ_section_title
;
 Direct assembly of new cobalt(iii)-lanthanide(iii) heterometallic
 frameworks with NaCl-like topology
;
_journal_issue 7
_journal_name_full CrystEngComm
_journal_page_first 2391
_journal_paper_doi 10.1039/c0ce00881h
_journal_volume 13
_journal_year 2011
_chemical_formula_sum 'C72 H74 Co2 La4 N18 O61'
_chemical_formula_weight 2840.99
_chemical_name_systematic
;
?
;
_space_group_IT_number 2
_symmetry_cell_setting triclinic
_symmetry_space_group_name_Hall '-P 1'
_symmetry_space_group_name_H-M 'P -1'
_atom_sites_solution_hydrogens geom
_atom_sites_solution_primary direct
_atom_sites_solution_secondary difmap
_audit_creation_method SHELXL-97
_cell_angle_alpha 101.492(2)
_cell_angle_beta 102.416(3)
_cell_angle_gamma 95.975(2)
_cell_formula_units_Z 1
_cell_length_a 11.0396(13)
_cell_length_b 12.5110(16)
_cell_length_c 22.498(2)
_cell_measurement_reflns_used 2213
_cell_measurement_temperature 291(2)
_cell_measurement_theta_max 20.86
_cell_measurement_theta_min 2.33
_cell_volume 2938.6(6)
_computing_cell_refinement SMART
_computing_data_collection 'SMART (Bruker, 2000)'
_computing_data_reduction 'SAINT (Bruker, 2000)'
_computing_molecular_graphics SHELXTL
_computing_publication_material SHELXTL
_computing_structure_refinement SHELXTL
_computing_structure_solution 'SHELXTL (Bruker, 2000)'
_diffrn_ambient_temperature 291(2)
_diffrn_measured_fraction_theta_full 0.978
_diffrn_measured_fraction_theta_max 0.978
_diffrn_measurement_device_type 'Bruker Smart Apex CCD'
_diffrn_measurement_method 'phi and omega scans'
_diffrn_radiation_monochromator graphite
_diffrn_radiation_source 'sealed tube'
_diffrn_radiation_type MoK\a
_diffrn_radiation_wavelength 0.71073
_diffrn_reflns_av_R_equivalents 0.0227
_diffrn_reflns_av_sigmaI/netI 0.0628
_diffrn_reflns_limit_h_max 13
_diffrn_reflns_limit_h_min -8
_diffrn_reflns_limit_k_max 15
_diffrn_reflns_limit_k_min -15
_diffrn_reflns_limit_l_max 23
_diffrn_reflns_limit_l_min -27
_diffrn_reflns_number 16223
_diffrn_reflns_theta_full 26.00
_diffrn_reflns_theta_max 26.00
_diffrn_reflns_theta_min 1.68
_exptl_absorpt_coefficient_mu 1.798
_exptl_absorpt_correction_T_max 0.6931
_exptl_absorpt_correction_T_min 0.6330
_exptl_absorpt_correction_type multi-scan
_exptl_absorpt_process_details 'SADABS; Bruker, 2000'
_exptl_crystal_colour yellow
_exptl_crystal_density_diffrn 1.605
_exptl_crystal_density_method 'not measured'
_exptl_crystal_description block
_exptl_crystal_F_000 1402
_exptl_crystal_size_max 0.28
_exptl_crystal_size_mid 0.26
_exptl_crystal_size_min 0.22
_refine_diff_density_max 0.763
_refine_diff_density_min -0.858
_refine_diff_density_rms 0.091
_refine_ls_extinction_method none
_refine_ls_goodness_of_fit_ref 1.046
_refine_ls_hydrogen_treatment constr
_refine_ls_matrix_type fullcycle
_refine_ls_number_parameters 739
_refine_ls_number_reflns 11303
_refine_ls_number_restraints 0
_refine_ls_restrained_S_all 1.046
_refine_ls_R_factor_all 0.0790
_refine_ls_R_factor_gt 0.0547
_refine_ls_shift/su_max 0.000
_refine_ls_shift/su_mean 0.000
_refine_ls_structure_factor_coef Fsqd
_refine_ls_weighting_details 'calc w=1/[\s^2^(Fo^2^)+(0.06P)^2^+1.99P] where P=(Fo^2^+2Fc^2^)/3'
_refine_ls_weighting_scheme calc
_refine_ls_wR_factor_gt 0.1132
_refine_ls_wR_factor_ref 0.1187
_reflns_number_gt 8222
_reflns_number_total 11303
_reflns_threshold_expression >2sigma(I)
_cod_data_source_file c0ce00881h.txt
_cod_data_source_block 3
_cod_depositor_comments
;
The following automatic conversions were performed:
'_symmetry_cell_setting' value 'Triclinic' changed to 'triclinic'
according to '/home/saulius/struct/CIF-dictionaries/cif_core.dic'
dictionary named 'cif_core.dic' version 2.4.1 from 2010-06-29.

Automatic conversion script
Id: cif_fix_enum 1555 2011-01-17 13:19:09Z saulius 
;
_cod_original_sg_symbol_H-M 'P-1 '
_cod_database_code 7205850

loop_
_symmetry_equiv_pos_as_xyz
'x, y, z'
'-x, -y, -z'

loop_
_atom_site_label
_atom_site_type_symbol
_atom_site_fract_x
_atom_site_fract_y
_atom_site_fract_z
_atom_site_U_iso_or_equiv
_atom_site_adp_type
_atom_site_occupancy
_atom_site_symmetry_multiplicity
_atom_site_calc_flag
_atom_site_refinement_flags
_atom_site_disorder_assembly
_atom_site_disorder_group
C1 C 0.6975(5) 0.8276(4) 0.3710(3) 0.0425(14) Uani 1 1 d . . .
H1A H 0.7740 0.8739 0.3878 0.051 Uiso 1 1 calc R . .
C2 C 0.6509(6) 0.7598(5) 0.4094(3) 0.0478(14) Uani 1 1 d . . .
H2A H 0.6922 0.7661 0.4509 0.057 Uiso 1 1 calc R . .
C3 C 0.5449(5) 0.6876(4) 0.3819(3) 0.0363(11) Uani 1 1 d . . .
C4 C 0.4778(6) 0.6892(5) 0.3164(2) 0.0396(12) Uani 1 1 d . . .
H4A H 0.4036 0.6409 0.2972 0.047 Uiso 1 1 calc R . .
C5 C 0.5226(5) 0.7587(4) 0.2850(2) 0.0350(11) Uani 1 1 d . . .
C6 C 0.4653(6) 0.7666(4) 0.2214(2) 0.0401(13) Uani 1 1 d . . .
C7 C 0.3589(5) 0.6922(5) 0.1797(3) 0.0398(12) Uani 1 1 d . . .
H7A H 0.3229 0.6324 0.1921 0.048 Uiso 1 1 calc R . .
C8 C 0.3079(5) 0.7112(5) 0.1180(3) 0.0380(12) Uani 1 1 d . . .
C9 C 0.3560(6) 0.7985(5) 0.1040(3) 0.0444(13) Uani 1 1 d . . .
H9A H 0.3191 0.8161 0.0667 0.053 Uiso 1 1 calc R . .
C10 C 0.4645(5) 0.8686(4) 0.1446(3) 0.0376(12) Uani 1 1 d . . .
H10E H 0.5018 0.9270 0.1315 0.045 Uiso 1 1 calc R . .
C11 C 0.4930(6) 0.6081(4) 0.4153(2) 0.0385(12) Uani 1 1 d . . .
C12 C 0.1953(6) 0.6313(5) 0.0748(3) 0.0483(15) Uani 1 1 d . . .
C13 C 0.7167(5) 1.1078(5) 0.1974(3) 0.0416(12) Uani 1 1 d . . .
H13E H 0.6816 1.1504 0.2260 0.050 Uiso 1 1 calc R . .
C14 C 0.7621(5) 1.1528(5) 0.1570(3) 0.0391(12) Uani 1 1 d . . .
H14E H 0.7617 1.2277 0.1586 0.047 Uiso 1 1 calc R . .
C15 C 0.8116(5) 1.0887(4) 0.1109(2) 0.0376(12) Uani 1 1 d . . .
C16 C 0.8175(5) 0.9791(5) 0.1086(3) 0.0401(13) Uani 1 1 d . . .
H16E H 0.8499 0.9363 0.0788 0.048 Uiso 1 1 calc R . .
C17 C 0.7716(5) 0.9349(4) 0.1540(2) 0.0344(11) Uani 1 1 d . . .
C18 C 0.7701(5) 0.8176(5) 0.1556(3) 0.0391(12) Uani 1 1 d . . .
C19 C 0.8145(5) 0.7364(5) 0.1149(3) 0.0413(13) Uani 1 1 d . . .
H19E H 0.8384 0.7538 0.0804 0.050 Uiso 1 1 calc R . .
C20 C 0.8222(5) 0.6349(4) 0.1257(3) 0.0392(12) Uani 1 1 d . . .
C21 C 0.7942(5) 0.6118(4) 0.1774(3) 0.0392(12) Uani 1 1 d . . .
H21D H 0.8024 0.5436 0.1870 0.047 Uiso 1 1 calc R . .
C22 C 0.7527(5) 0.6935(4) 0.2158(2) 0.0322(10) Uani 1 1 d . . .
H22C H 0.7348 0.6750 0.2514 0.039 Uiso 1 1 calc R . .
C23 C 0.8651(6) 1.1401(5) 0.0673(3) 0.0490(14) Uani 1 1 d . . .
C24 C 0.8800(5) 0.5594(4) 0.0848(2) 0.0354(11) Uani 1 1 d . . .
C25 C 0.9516(5) 0.9373(4) 0.3092(2) 0.0347(11) Uani 1 1 d . . .
H25E H 0.9485 0.8699 0.2821 0.042 Uiso 1 1 calc R . .
C26 C 1.0668(6) 0.9924(5) 0.3470(3) 0.0529(16) Uani 1 1 d . . .
H26A H 1.1386 0.9593 0.3482 0.063 Uiso 1 1 calc R . .
C27 C 1.0724(5) 1.0964(5) 0.3825(3) 0.0417(12) Uani 1 1 d . . .
C28 C 0.9566(5) 1.1446(4) 0.3862(2) 0.0340(11) Uani 1 1 d . . .
H28A H 0.9579 1.2126 0.4123 0.041 Uiso 1 1 calc R . .
C29 C 0.8476(5) 1.0826(4) 0.3486(2) 0.0321(10) Uani 1 1 d . . .
C30 C 0.7248(4) 1.1134(5) 0.3494(2) 0.0371(12) Uani 1 1 d . . .
C31 C 0.7027(5) 1.2051(5) 0.3883(3) 0.0460(14) Uani 1 1 d . . .
H31A H 0.7690 1.2540 0.4165 0.055 Uiso 1 1 calc R . .
C32 C 0.5779(5) 1.2239(4) 0.3848(2) 0.0327(10) Uani 1 1 d . . .
C33 C 0.4828(5) 1.1531(4) 0.3373(2) 0.0388(12) Uani 1 1 d . . .
H33A H 0.4011 1.1689 0.3317 0.047 Uiso 1 1 calc R . .
C34 C 0.5055(5) 1.0633(5) 0.2999(2) 0.0393(12) Uani 1 1 d . . .
H34A H 0.4396 1.0166 0.2701 0.047 Uiso 1 1 calc R . .
C35 C 1.1937(6) 1.1701(5) 0.4181(3) 0.0439(13) Uani 1 1 d . . .
C36 C 0.5419(5) 1.3219(5) 0.4258(3) 0.0428(13) Uani 1 1 d . . .
Co1 Co 0.67800(7) 0.91333(6) 0.25739(3) 0.03394(16) Uani 1 1 d . . .
La1 La 0.69902(3) 0.55373(2) 0.548091(14) 0.03502(9) Uani 1 1 d . . .
La2 La 0.04026(3) 0.36712(3) 0.050167(15) 0.03861(9) Uani 1 1 d . . .
N1 N 0.6331(4) 0.8265(4) 0.3102(2) 0.0372(10) Uani 1 1 d . . .
N2 N 0.5153(4) 0.8517(4) 0.2031(2) 0.0398(10) Uani 1 1 d . . .
N3 N 0.7209(4) 0.9937(3) 0.19762(19) 0.0324(9) Uani 1 1 d . . .
N4 N 0.7352(4) 0.7917(4) 0.2097(2) 0.0388(10) Uani 1 1 d . . .
N5 N 0.8443(4) 0.9789(4) 0.3109(2) 0.0376(10) Uani 1 1 d . . .
N6 N 0.6248(4) 1.0409(3) 0.30551(19) 0.0295(8) Uani 1 1 d . . .
O1 O 0.5678(4) 0.5897(3) 0.46225(18) 0.0439(9) Uani 1 1 d . . .
O2 O 0.3771(4) 0.5681(3) 0.39910(18) 0.0433(9) Uani 1 1 d . . .
O3 O 0.1614(4) 0.5483(3) 0.09116(18) 0.0412(9) Uani 1 1 d . . .
O4 O 0.1450(4) 0.6588(3) 0.02800(17) 0.0410(9) Uani 1 1 d . . .
O5 O 0.9073(4) 1.2449(3) 0.08175(19) 0.0446(9) Uani 1 1 d . . .
O6 O 0.8708(4) 1.0760(3) 0.01689(18) 0.0481(10) Uani 1 1 d . . .
O7 O 0.9058(3) 0.5835(3) 0.03737(17) 0.0381(8) Uani 1 1 d . . .
O8 O 0.9078(4) 0.4708(3) 0.10333(18) 0.0416(9) Uani 1 1 d . . .
O9 O 1.2872(4) 1.1251(3) 0.42820(18) 0.0419(9) Uani 1 1 d . . .
O10 O 1.1947(3) 1.2723(3) 0.43854(17) 0.0383(8) Uani 1 1 d . . .
O11 O 0.6361(4) 1.3774(3) 0.47008(18) 0.0442(9) Uani 1 1 d . . .
O12 O 0.4440(4) 1.3525(3) 0.41294(16) 0.0400(9) Uani 1 1 d . . .
O1W O 0.7984(4) 0.6340(3) 0.66249(18) 0.0464(10) Uani 1 1 d . . .
H1X H 0.7425 0.6751 0.6816 0.056 Uiso 1 1 d R . .
H1Y H 0.8736 0.6829 0.6669 0.056 Uiso 1 1 d R . .
O2W O 0.8679(4) 0.4595(3) 0.5846(2) 0.0484(10) Uani 1 1 d . . .
H2X H 0.8388 0.3992 0.6010 0.058 Uiso 1 1 d R . .
H2Y H 0.9308 0.5110 0.6178 0.058 Uiso 1 1 d R . .
O3W O 0.8254(4) 0.5463(3) 0.47358(19) 0.0479(10) Uani 1 1 d . . .
H3X H 0.8808 0.6153 0.4837 0.057 Uiso 1 1 d R . .
H3Y H 0.7726 0.5341 0.4311 0.057 Uiso 1 1 d R . .
O4W O 0.1195(4) 0.3709(3) 0.16290(18) 0.0468(10) Uani 1 1 d . . .
H4X H 0.0510 0.3554 0.1807 0.056 Uiso 1 1 d R . .
H4Y H 0.1657 0.4429 0.1853 0.056 Uiso 1 1 d R . .
O5W O 0.2456(4) 0.3235(4) 0.0693(2) 0.0503(10) Uani 1 1 d . . .
H5X H 0.2559 0.2770 0.0310 0.060 Uiso 1 1 d R . .
H5Y H 0.3051 0.3903 0.0818 0.060 Uiso 1 1 d R . .
O6W O 0.0211(4) 0.1895(3) -0.02589(19) 0.0486(10) Uani 1 1 d . . .
H6X H -0.0180 0.1990 -0.0658 0.058 Uiso 1 1 d R . .
H6Y H -0.0171 0.1377 -0.0232 0.058 Uiso 1 1 d R . .
N7 N 0.1385(5) 0.9654(5) 0.2009(3) 0.0509(12) Uani 1 1 d . . .
N8 N 0.8765(6) 0.3947(5) 0.2912(2) 0.0567(14) Uani 1 1 d . . .
N9 N 0.7878(5) 0.1518(5) 0.5384(2) 0.0461(12) Uani 1 1 d . . .
O71 O 0.0981(4) 1.0528(3) 0.2030(2) 0.0505(11) Uani 1 1 d . . .
O72 O 0.0912(5) 0.8829(4) 0.1559(2) 0.0595(12) Uani 1 1 d . . .
O73 O 0.2248(4) 0.9546(3) 0.24166(19) 0.0456(9) Uani 1 1 d . . .
O81 O 0.9615(4) 0.3772(4) 0.26488(19) 0.0515(11) Uani 1 1 d . . .
O82 O 0.7881(4) 0.4287(4) 0.26155(18) 0.0462(9) Uani 1 1 d . . .
O83 O 0.8746(4) 0.3713(4) 0.3414(2) 0.0527(11) Uani 1 1 d . . .
O91 O 0.6842(4) 0.1039(4) 0.5228(2) 0.0533(11) Uani 1 1 d . . .
O92 O 0.8103(4) 0.2521(3) 0.56253(18) 0.0420(9) Uani 1 1 d . . .
O93 O 0.8767(4) 0.1012(3) 0.53159(18) 0.0441(9) Uani 1 1 d . . .
O7W O 0.1272(9) 0.5160(7) 0.2761(4) 0.054(2) Uani 0.50 1 d P . .
H7X H 0.1272 0.5857 0.2877 0.064 Uiso 0.50 1 d PR . .
H7Y H 0.1922 0.5018 0.3000 0.064 Uiso 0.50 1 d PR . .
O8W O 0.6441(8) 0.6493(7) 0.7543(4) 0.0465(19) Uani 0.50 1 d P . .
H8X H 0.5972 0.6164 0.7723 0.056 Uiso 0.50 1 d PR . .
H8Y H 0.6635 0.7176 0.7736 0.056 Uiso 0.50 1 d PR . .
O9W O 0.0955(9) 0.7131(7) 0.2193(4) 0.056(2) Uani 0.50 1 d P . .
H9X H 0.0173 0.7110 0.2056 0.067 Uiso 0.50 1 d PR . .
H9Y H 0.1299 0.7803 0.2356 0.067 Uiso 0.50 1 d PR . .
O10W O 0.9150(9) 0.6226(8) 0.3833(4) 0.060(3) Uani 0.50 1 d P . .
H10X H 0.8524 0.5932 0.3520 0.072 Uiso 0.50 1 d PR . .
H10Y H 0.9175 0.6929 0.3923 0.072 Uiso 0.50 1 d PR . .
O11W O 0.5080(8) 0.5154(6) 0.9175(4) 0.047(2) Uani 0.50 1 d P . .
H11X H 0.4624 0.4749 0.8824 0.057 Uiso 0.50 1 d PR . .
H11Y H 0.5471 0.4746 0.9392 0.057 Uiso 0.50 1 d PR . .
O12W O 0.3563(8) 0.6894(7) 0.9545(4) 0.051(2) Uani 0.50 1 d P . .
H12X H 0.3970 0.7331 0.9897 0.062 Uiso 0.50 1 d PR . .
H12Y H 0.2877 0.6597 0.9587 0.062 Uiso 0.50 1 d PR . .
O13W O 0.3974(8) 0.1579(7) 0.0738(4) 0.059(2) Uani 0.50 1 d P . .
H13X H 0.4092 0.1633 0.0380 0.071 Uiso 0.50 1 d PR . .
H13Y H 0.4354 0.1072 0.0864 0.071 Uiso 0.50 1 d PR . .

loop_
_atom_site_aniso_label
_atom_site_aniso_U_11
_atom_site_aniso_U_22
_atom_site_aniso_U_33
_atom_site_aniso_U_23
_atom_site_aniso_U_13
_atom_site_aniso_U_12
C1 0.031(3) 0.035(3) 0.059(4) 0.032(3) -0.014(2) 0.002(2)
C2 0.061(4) 0.047(3) 0.042(3) 0.011(3) 0.024(3) 0.012(3)
C3 0.036(3) 0.036(3) 0.040(3) 0.008(2) 0.012(2) 0.015(2)
C4 0.052(3) 0.042(3) 0.034(3) 0.016(2) 0.014(2) 0.026(3)
C5 0.038(3) 0.036(3) 0.039(3) 0.013(2) 0.019(2) 0.012(2)
C6 0.054(3) 0.034(3) 0.036(3) 0.007(2) 0.025(2) -0.005(2)
C7 0.037(3) 0.039(3) 0.044(3) 0.019(2) 0.004(2) 0.005(2)
C8 0.038(3) 0.043(3) 0.039(3) 0.016(2) 0.016(2) 0.008(2)
C9 0.054(3) 0.044(3) 0.044(3) 0.020(3) 0.020(3) 0.010(3)
C10 0.034(3) 0.038(3) 0.051(3) 0.020(2) 0.022(2) 0.010(2)
C11 0.055(3) 0.032(3) 0.036(3) 0.016(2) 0.018(2) 0.011(2)
C12 0.049(3) 0.050(3) 0.043(3) 0.016(3) 0.012(3) -0.016(3)
C13 0.039(3) 0.039(3) 0.053(3) 0.012(3) 0.024(3) 0.006(2)
C14 0.039(3) 0.036(3) 0.043(3) 0.009(2) 0.021(2) -0.016(2)
C15 0.045(3) 0.035(3) 0.031(3) -0.001(2) 0.008(2) 0.013(2)
C16 0.033(3) 0.040(3) 0.043(3) 0.022(2) 0.000(2) -0.016(2)
C17 0.036(3) 0.034(3) 0.039(3) 0.008(2) 0.024(2) -0.002(2)
C18 0.040(3) 0.042(3) 0.048(3) 0.017(2) 0.026(2) 0.020(2)
C19 0.043(3) 0.048(3) 0.046(3) 0.026(3) 0.018(2) 0.018(3)
C20 0.044(3) 0.029(3) 0.043(3) 0.001(2) 0.017(2) 0.003(2)
C21 0.040(3) 0.022(2) 0.063(4) 0.010(2) 0.027(3) 0.010(2)
C22 0.041(3) 0.032(2) 0.024(2) 0.0035(19) 0.009(2) 0.009(2)
C23 0.043(3) 0.054(4) 0.060(4) 0.019(3) 0.025(3) 0.014(3)
C24 0.032(3) 0.040(3) 0.029(3) 0.000(2) 0.003(2) 0.004(2)
C25 0.031(3) 0.032(3) 0.043(3) 0.014(2) 0.005(2) 0.009(2)
C26 0.057(4) 0.036(3) 0.052(4) 0.003(3) 0.006(3) -0.025(3)
C27 0.039(3) 0.050(3) 0.041(3) 0.014(3) 0.017(2) 0.008(2)
C28 0.027(2) 0.038(3) 0.035(3) 0.012(2) 0.000(2) 0.000(2)
C29 0.035(3) 0.030(2) 0.031(3) 0.003(2) 0.009(2) 0.010(2)
C30 0.022(2) 0.057(3) 0.035(3) 0.014(2) 0.005(2) 0.017(2)
C31 0.038(3) 0.043(3) 0.059(4) 0.011(3) 0.013(3) 0.016(2)
C32 0.041(3) 0.030(2) 0.030(3) 0.010(2) 0.013(2) 0.007(2)
C33 0.044(3) 0.041(3) 0.029(3) 0.004(2) 0.015(2) -0.007(2)
C34 0.033(3) 0.048(3) 0.035(3) 0.011(2) 0.000(2) 0.009(2)
C35 0.050(3) 0.035(3) 0.037(3) -0.007(2) 0.004(2) 0.004(2)
C36 0.048(3) 0.038(3) 0.036(3) -0.009(2) 0.008(2) 0.017(2)
Co1 0.0393(4) 0.0331(3) 0.0334(4) 0.0100(3) 0.0138(3) 0.0086(3)
La1 0.03705(17) 0.03311(16) 0.03810(18) 0.01005(13) 0.01159(13) 0.01079(12)
La2 0.04119(19) 0.04259(18) 0.03739(18) 0.01409(14) 0.01431(13) 0.01063(14)
N1 0.046(3) 0.034(2) 0.035(2) 0.0101(19) 0.014(2) 0.011(2)
N2 0.041(3) 0.046(3) 0.038(2) 0.017(2) 0.012(2) 0.012(2)
N3 0.037(2) 0.030(2) 0.032(2) 0.0058(17) 0.0148(18) -0.0020(17)
N4 0.045(3) 0.048(3) 0.033(2) 0.015(2) 0.016(2) 0.020(2)
N5 0.036(2) 0.043(3) 0.032(2) 0.0062(19) 0.0077(18) 0.0052(19)
N6 0.031(2) 0.028(2) 0.031(2) 0.0045(16) 0.0146(17) 0.0003(16)
O1 0.046(2) 0.053(2) 0.039(2) 0.0110(18) 0.0163(18) 0.0215(19)
O2 0.049(2) 0.036(2) 0.041(2) 0.0090(17) 0.0041(17) 0.0020(17)
O3 0.045(2) 0.044(2) 0.037(2) 0.0110(17) 0.0131(17) 0.0117(17)
O4 0.045(2) 0.036(2) 0.039(2) 0.0104(16) 0.0105(17) -0.0133(16)
O5 0.048(2) 0.044(2) 0.049(2) 0.0177(18) 0.0172(19) 0.0149(18)
O6 0.055(3) 0.047(2) 0.043(2) 0.0089(18) 0.0226(19) -0.0110(19)
O7 0.040(2) 0.037(2) 0.039(2) 0.0105(16) 0.0122(16) 0.0099(16)
O8 0.044(2) 0.038(2) 0.048(2) 0.0157(17) 0.0143(18) 0.0109(17)
O9 0.037(2) 0.044(2) 0.046(2) 0.0093(17) 0.0111(17) 0.0096(17)
O10 0.037(2) 0.041(2) 0.041(2) 0.0120(16) 0.0134(16) 0.0067(16)
O11 0.052(2) 0.043(2) 0.041(2) 0.0085(17) 0.0151(18) 0.0146(18)
O12 0.049(2) 0.041(2) 0.0283(18) 0.0017(15) 0.0053(16) 0.0206(17)
O1W 0.062(3) 0.041(2) 0.044(2) 0.0244(18) 0.0133(19) 0.0101(19)
O2W 0.051(2) 0.047(2) 0.051(2) 0.0157(19) 0.0103(19) 0.0177(19)
O3W 0.049(2) 0.047(2) 0.043(2) 0.0046(18) 0.0133(18) -0.0098(18)
O4W 0.055(2) 0.055(2) 0.041(2) 0.0259(19) 0.0158(19) 0.020(2)
O5W 0.037(2) 0.052(2) 0.062(3) 0.014(2) 0.0107(19) 0.0075(18)
O6W 0.055(3) 0.050(2) 0.046(2) 0.0104(19) 0.0195(19) 0.017(2)
N7 0.058(3) 0.055(3) 0.046(3) 0.017(3) 0.021(3) 0.013(3)
N8 0.080(4) 0.056(3) 0.036(3) 0.009(2) 0.019(3) 0.005(3)
N9 0.039(3) 0.057(3) 0.046(3) 0.012(2) 0.015(2) 0.013(2)
O71 0.048(2) 0.047(2) 0.054(3) 0.025(2) -0.0067(19) 0.0106(19)
O72 0.063(3) 0.069(3) 0.050(3) 0.009(2) 0.024(2) 0.009(2)
O73 0.042(2) 0.054(2) 0.043(2) 0.0085(18) 0.0099(18) 0.0191(18)
O81 0.066(3) 0.064(3) 0.038(2) 0.022(2) 0.027(2) 0.019(2)
O82 0.049(2) 0.061(3) 0.037(2) 0.0205(19) 0.0195(18) 0.011(2)
O83 0.062(3) 0.053(3) 0.050(3) 0.019(2) 0.026(2) 0.002(2)
O91 0.044(3) 0.049(2) 0.062(3) 0.023(2) -0.007(2) 0.006(2)
O92 0.036(2) 0.052(2) 0.044(2) 0.0158(19) 0.0162(17) 0.0079(17)
O93 0.049(2) 0.047(2) 0.038(2) 0.0124(17) 0.0097(17) 0.0110(19)
O7W 0.070(6) 0.054(5) 0.050(5) 0.028(4) 0.018(4) 0.028(4)
O8W 0.053(5) 0.043(4) 0.046(5) 0.009(4) 0.022(4) -0.001(4)
O9W 0.063(6) 0.051(5) 0.057(5) 0.014(4) 0.028(4) -0.009(4)
O10W 0.066(6) 0.076(6) 0.031(4) 0.012(4) 0.013(4) -0.022(5)
O11W 0.073(6) 0.031(4) 0.042(4) 0.006(3) 0.019(4) 0.017(4)
O12W 0.047(5) 0.057(5) 0.057(5) 0.021(4) 0.015(4) 0.017(4)
O13W 0.055(5) 0.050(5) 0.064(6) 0.001(4) 0.009(4) 0.009(4)

loop_
_atom_type_symbol
_atom_type_description
_atom_type_scat_dispersion_real
_atom_type_scat_dispersion_imag
_atom_type_scat_source
C C 0.0033 0.0016 'International Tables Vol C Tables 4.2.6.8 and 6.1.1.4'
H H 0.0000 0.0000 'International Tables Vol C Tables 4.2.6.8 and 6.1.1.4'
N N 0.0061 0.0033 'International Tables Vol C Tables 4.2.6.8 and 6.1.1.4'
O O 0.0106 0.0060 'International Tables Vol C Tables 4.2.6.8 and 6.1.1.4'
Co Co 0.3494 0.9721 'International Tables Vol C Tables 4.2.6.8 and 6.1.1.4'
La La -0.2871 2.4523 'International Tables Vol C Tables 4.2.6.8 and 6.1.1.4'

loop_
_geom_angle_atom_site_label_1
_geom_angle_atom_site_label_2
_geom_angle_atom_site_label_3
_geom_angle
_geom_angle_site_symmetry_1
_geom_angle_site_symmetry_3
_geom_angle_publ_flag
N1 C1 C2 123.3(4) . . ?
N1 C1 H1A 118.4 . . ?
C2 C1 H1A 118.4 . . ?
C3 C2 C1 116.6(5) . . ?
C3 C2 H2A 121.7 . . ?
C1 C2 H2A 121.7 . . ?
C2 C3 C11 121.5(5) . . ?
C2 C3 C4 118.4(5) . . ?
C11 C3 C4 120.2(5) . . ?
C5 C4 C3 121.6(5) . . ?
C5 C4 H4A 119.2 . . ?
C3 C4 H4A 119.2 . . ?
C4 C5 N1 120.9(5) . . ?
C4 C5 C6 126.0(5) . . ?
N1 C5 C6 113.0(4) . . ?
N2 C6 C7 119.4(5) . . ?
N2 C6 C5 115.5(4) . . ?
C7 C6 C5 125.0(5) . . ?
C6 C7 C8 119.7(5) . . ?
C6 C7 H7A 120.2 . . ?
C8 C7 H7A 120.2 . . ?
C9 C8 C7 118.1(5) . . ?
C9 C8 C12 123.2(5) . . ?
C7 C8 C12 118.6(5) . . ?
C8 C9 C10 121.4(5) . . ?
C8 C9 H9A 119.3 . . ?
C10 C9 H9A 119.3 . . ?
N2 C10 C9 121.3(4) . . ?
N2 C10 H10E 119.3 . . ?
C9 C10 H10E 119.3 . . ?
O2 C11 O1 122.6(4) . . ?
O2 C11 C3 120.3(4) . . ?
O1 C11 C3 116.9(5) . . ?
O1 C11 La1 82.6(2) . 2_666 ?
C3 C11 La1 160.4(4) . 2_666 ?
O4 C12 O3 126.0(5) . . ?
O4 C12 C8 116.2(4) . . ?
O3 C12 C8 117.8(5) . . ?
C14 C13 N3 120.7(5) . . ?
C14 C13 H13E 119.6 . . ?
N3 C13 H13E 119.6 . . ?
C13 C14 C15 120.9(5) . . ?
C13 C14 H14E 119.5 . . ?
C15 C14 H14E 119.5 . . ?
C16 C15 C14 121.0(5) . . ?
C16 C15 C23 118.3(5) . . ?
C14 C15 C23 120.6(5) . . ?
C15 C16 C17 116.3(6) . . ?
C15 C16 H16E 121.8 . . ?
C17 C16 H16E 121.8 . . ?
N3 C17 C16 123.9(5) . . ?
N3 C17 C18 114.5(4) . . ?
C16 C17 C18 121.5(5) . . ?
C19 C18 N4 119.7(4) . . ?
C19 C18 C17 126.7(5) . . ?
N4 C18 C17 113.1(4) . . ?
C20 C19 C18 121.0(5) . . ?
C20 C19 H19E 119.5 . . ?
C18 C19 H19E 119.5 . . ?
C21 C20 C19 119.4(5) . . ?
C21 C20 C24 122.3(5) . . ?
C19 C20 C24 117.6(5) . . ?
C20 C21 C22 117.5(5) . . ?
C20 C21 H21D 121.3 . . ?
C22 C21 H21D 121.3 . . ?
N4 C22 C21 129.6(5) . . ?
N4 C22 H22C 115.2 . . ?
C21 C22 H22C 115.2 . . ?
O6 C23 O5 123.3(5) . . ?
O6 C23 C15 116.3(5) . . ?
O5 C23 C15 120.3(5) . . ?
O7 C24 O8 123.0(4) . . ?
O7 C24 C20 120.9(5) . . ?
O8 C24 C20 116.1(4) . . ?
N5 C25 C26 121.7(5) . . ?
N5 C25 H25E 119.1 . . ?
C26 C25 H25E 119.1 . . ?
C27 C26 C25 118.7(6) . . ?
C27 C26 H26A 120.6 . . ?
C25 C26 H26A 120.6 . . ?
C26 C27 C28 120.9(5) . . ?
C26 C27 C35 123.5(5) . . ?
C28 C27 C35 115.6(5) . . ?
C29 C28 C27 115.6(5) . . ?
C29 C28 H28A 122.2 . . ?
C27 C28 H28A 122.2 . . ?
C28 C29 N5 122.6(4) . . ?
C28 C29 C30 123.1(5) . . ?
N5 C29 C30 114.1(4) . . ?
C31 C30 N6 120.7(4) . . ?
C31 C30 C29 125.0(5) . . ?
N6 C30 C29 114.3(4) . . ?
C30 C31 C32 119.0(5) . . ?
C30 C31 H31A 120.5 . . ?
C32 C31 H31A 120.5 . . ?
C33 C32 C31 117.8(5) . . ?
C33 C32 C36 118.3(5) . . ?
C31 C32 C36 123.6(5) . . ?
C34 C33 C32 122.4(5) . . ?
C34 C33 H33A 118.8 . . ?
C32 C33 H33A 118.8 . . ?
C33 C34 N6 120.0(5) . . ?
C33 C34 H34A 120.0 . . ?
N6 C34 H34A 120.0 . . ?
O9 C35 O10 123.1(5) . . ?
O9 C35 C27 116.6(5) . . ?
O10 C35 C27 120.2(5) . . ?
O12 C36 O11 123.8(4) . . ?
O12 C36 C32 122.8(5) . . ?
O11 C36 C32 112.6(4) . . ?
N1 Co1 N2 85.5(2) . . ?
N1 Co1 N4 91.44(19) . . ?
N2 Co1 N4 84.8(2) . . ?
N1 Co1 N3 175.76(19) . . ?
N2 Co1 N3 91.76(18) . . ?
N4 Co1 N3 85.07(18) . . ?
N1 Co1 N5 96.2(2) . . ?
N2 Co1 N5 178.29(19) . . ?
N4 Co1 N5 95.2(2) . . ?
N3 Co1 N5 86.54(18) . . ?
N1 Co1 N6 90.28(18) . . ?
N2 Co1 N6 96.53(19) . . ?
N4 Co1 N6 177.88(19) . . ?
N3 Co1 N6 93.26(17) . . ?
N5 Co1 N6 83.33(18) . . ?
O12 La1 O10 83.29(14) 2_676 2_776 ?
O12 La1 O1 74.98(13) 2_676 . ?
O10 La1 O1 86.05(14) 2_776 . ?
O12 La1 O2 79.26(14) 2_676 2_666 ?
O10 La1 O2 143.22(13) 2_776 2_666 ?
O1 La1 O2 119.58(14) . 2_666 ?
O12 La1 O2W 138.43(14) 2_676 . ?
O10 La1 O2W 100.75(14) 2_776 . ?
O1 La1 O2W 146.19(14) . . ?
O2 La1 O2W 73.16(15) 2_666 . ?
O12 La1 O3W 143.45(14) 2_676 . ?
O10 La1 O3W 72.09(13) 2_776 . ?
O1 La1 O3W 76.72(14) . . ?
O2 La1 O3W 135.70(14) 2_666 . ?
O2W La1 O3W 74.12(15) . . ?
O12 La1 O11 122.06(14) 2_676 1_545 ?
O10 La1 O11 140.29(13) 2_776 1_545 ?
O1 La1 O11 73.85(14) . 1_545 ?
O2 La1 O11 75.63(13) 2_666 1_545 ?
O2W La1 O11 80.41(14) . 1_545 ?
O3W La1 O11 70.15(14) . 1_545 ?
O12 La1 O1W 73.62(13) 2_676 . ?
O10 La1 O1W 69.99(13) 2_776 . ?
O1 La1 O1W 142.23(13) . . ?
O2 La1 O1W 74.10(13) 2_666 . ?
O2W La1 O1W 69.31(14) . . ?
O3W La1 O1W 119.85(14) . . ?
O11 La1 O1W 142.04(12) 1_545 . ?
O12 La1 C11 69.86(10) 2_676 2_666 ?
O10 La1 C11 150.14(10) 2_776 2_666 ?
O1 La1 C11 98.91(11) . 2_666 ?
O2 La1 C11 20.74(10) 2_666 2_666 ?
O2W La1 C11 91.41(11) . 2_666 ?
O3W La1 C11 137.76(10) . 2_666 ?
O11 La1 C11 68.36(10) 1_545 2_666 ?
O1W La1 C11 89.51(10) . 2_666 ?
O5 La2 O4 77.88(13) 1_445 2_565 ?
O5 La2 O7 144.08(14) 1_445 2_665 ?
O4 La2 O7 72.60(12) 2_565 2_665 ?
O5 La2 O5W 110.39(14) 1_445 . ?
O4 La2 O5W 142.52(15) 2_565 . ?
O7 La2 O5W 82.85(14) 2_665 . ?
O5 La2 O3 138.16(14) 1_445 . ?
O4 La2 O3 119.87(13) 2_565 . ?
O7 La2 O3 75.89(13) 2_665 . ?
O5W La2 O3 79.16(14) . . ?
O5 La2 O8 71.66(13) 1_445 1_455 ?
O4 La2 O8 77.69(14) 2_565 1_455 ?
O7 La2 O8 119.94(12) 2_665 1_455 ?
O5W La2 O8 139.77(15) . 1_455 ?
O3 La2 O8 75.79(13) . 1_455 ?
O5 La2 O6W 75.90(14) 1_445 . ?
O4 La2 O6W 70.23(14) 2_565 . ?
O7 La2 O6W 75.17(13) 2_665 . ?
O5W La2 O6W 76.46(15) . . ?
O3 La2 O6W 144.02(13) . . ?
O8 La2 O6W 138.20(14) 1_455 . ?
O5 La2 O4W 69.52(14) 1_445 . ?
O4 La2 O4W 142.22(14) 2_565 . ?
O7 La2 O4W 144.32(14) 2_665 . ?
O5W La2 O4W 69.59(14) . . ?
O3 La2 O4W 77.00(13) . . ?
O8 La2 O4W 74.40(13) 1_455 . ?
O6W La2 O4W 117.53(14) . . ?
C5 N1 C1 118.9(3) . . ?
C5 N1 Co1 113.4(3) . . ?
C1 N1 Co1 127.7(3) . . ?
C6 N2 C10 119.8(4) . . ?
C6 N2 Co1 110.3(3) . . ?
C10 N2 Co1 128.1(3) . . ?
C17 N3 C13 117.1(3) . . ?
C17 N3 Co1 114.2(3) . . ?
C13 N3 Co1 128.4(3) . . ?
C22 N4 C18 112.7(3) . . ?
C22 N4 Co1 135.0(3) . . ?
C18 N4 Co1 112.3(3) . . ?
C25 N5 C29 120.1(3) . . ?
C25 N5 Co1 125.7(3) . . ?
C29 N5 Co1 113.9(3) . . ?
C34 N6 C30 119.9(3) . . ?
C34 N6 Co1 126.6(3) . . ?
C30 N6 Co1 113.5(2) . . ?
C11 O1 La1 178.4(3) . . ?
C11 O2 La1 119.2(2) . 2_666 ?
C12 O3 La2 141.4(3) . . ?
C12 O4 La2 144.6(3) . 2_565 ?
C23 O5 La2 137.9(3) . 1_665 ?
C24 O7 La2 178.2(3) . 2_665 ?
C24 O8 La2 116.4(2) . 1_655 ?
C35 O10 La1 145.1(3) . 2_776 ?
C36 O11 La1 141.3(2) . 1_565 ?
C36 O12 La1 144.8(3) . 2_676 ?
La1 O1W H1X 110.4 . . ?
La1 O1W H1Y 109.7 . . ?
H1X O1W H1Y 108.2 . . ?
La1 O2W H2X 110.9 . . ?
La1 O2W H2Y 109.0 . . ?
H2X O2W H2Y 108.5 . . ?
La1 O3W H3X 108.1 . . ?
La1 O3W H3Y 110.6 . . ?
H3X O3W H3Y 109.8 . . ?
La2 O4W H4X 109.8 . . ?
La2 O4W H4Y 110.6 . . ?
H4X O4W H4Y 108.4 . . ?
La2 O5W H5X 108.1 . . ?
La2 O5W H5Y 109.5 . . ?
H5X O5W H5Y 110.8 . . ?
La2 O6W H6X 107.7 . . ?
La2 O6W H6Y 121.2 . . ?
H6X O6W H6Y 103.4 . . ?
O73 N7 O71 121.2(5) . . ?
O73 N7 O72 117.9(5) . . ?
O71 N7 O72 120.9(5) . . ?
O82 N8 O83 121.6(6) . . ?
O82 N8 O81 115.5(5) . . ?
O83 N8 O81 122.6(6) . . ?
O91 N9 O92 121.1(5) . . ?
O91 N9 O93 119.9(5) . . ?
O92 N9 O93 119.0(5) . . ?
H7X O7W H7Y 106.1 . . ?
H8X O8W H8Y 108.9 . . ?
H9X O9W H9Y 109.2 . . ?
H10X O10W H10Y 109.7 . . ?
H11X O11W H11Y 109.9 . . ?
H12X O12W H12Y 109.2 . . ?
H13X O13W H13Y 110.0 . . ?

loop_
_geom_bond_atom_site_label_1
_geom_bond_atom_site_label_2
_geom_bond_distance
_geom_bond_site_symmetry_2
_geom_bond_publ_flag
C1 N1 1.396(5) . ?
C1 C2 1.458(8) . ?
C1 H1A 0.9300 . ?
C2 C3 1.347(8) . ?
C2 H2A 0.9300 . ?
C3 C11 1.499(7) . ?
C3 C4 1.505(7) . ?
C4 C5 1.343(7) . ?
C4 H4A 0.9300 . ?
C5 N1 1.351(5) . ?
C5 C6 1.461(8) . ?
C6 N2 1.326(5) . ?
C6 C7 1.442(8) . ?
C7 C8 1.458(7) . ?
C7 H7A 0.9300 . ?
C8 C9 1.289(8) . ?
C8 C12 1.524(8) . ?
C9 C10 1.424(8) . ?
C9 H9A 0.9300 . ?
C10 N2 1.382(5) . ?
C10 H10E 0.9300 . ?
C11 O2 1.270(6) . ?
C11 O1 1.271(5) . ?
C11 La1 3.130(5) 2_666 ?
C12 O4 1.212(6) . ?
C12 O3 1.219(5) . ?
C13 C14 1.318(7) . ?
C13 N3 1.434(6) . ?
C13 H13E 0.9300 . ?
C14 C15 1.421(7) . ?
C14 H14E 0.9300 . ?
C15 C16 1.370(7) . ?
C15 C23 1.466(8) . ?
C16 C17 1.413(7) . ?
C16 H16E 0.9300 . ?
C17 N3 1.360(5) . ?
C17 C18 1.474(7) . ?
C18 C19 1.427(8) . ?
C18 N4 1.437(5) . ?
C19 C20 1.347(8) . ?
C19 H19E 0.9300 . ?
C20 C21 1.342(8) . ?
C20 C24 1.475(7) . ?
C21 C22 1.385(7) . ?
C21 H21D 0.9300 . ?
C22 N4 1.293(5) . ?
C22 H22C 0.9300 . ?
C23 O6 1.269(7) . ?
C23 O5 1.296(6) . ?
C24 O7 1.246(5) . ?
C24 O8 1.302(5) . ?
C25 N5 1.348(5) . ?
C25 C26 1.390(8) . ?
C25 H25E 0.9300 . ?
C26 C27 1.373(9) . ?
C26 H26A 0.9300 . ?
C27 C28 1.480(7) . ?
C27 C35 1.508(8) . ?
C28 C29 1.368(7) . ?
C28 H28A 0.9300 . ?
C29 N5 1.393(5) . ?
C29 C30 1.450(7) . ?
C30 C31 1.376(8) . ?
C30 N6 1.408(5) . ?
C31 C32 1.410(7) . ?
C31 H31A 0.9300 . ?
C32 C33 1.405(7) . ?
C32 C36 1.524(7) . ?
C33 C34 1.344(8) . ?
C33 H33A 0.9300 . ?
C34 N6 1.360(5) . ?
C34 H34A 0.9300 . ?
C35 O9 1.228(6) . ?
C35 O10 1.267(5) . ?
C36 O12 1.181(6) . ?
C36 O11 1.297(6) . ?
Co1 N1 1.869(4) . ?
Co1 N2 1.925(5) . ?
Co1 N4 1.925(5) . ?
Co1 N3 1.938(4) . ?
Co1 N5 1.959(4) . ?
Co1 N6 1.960(4) . ?
La1 O12 2.282(4) 2_676 ?
La1 O10 2.294(4) 2_776 ?
La1 O1 2.304(4) . ?
La1 O2 2.308(4) 2_666 ?
La1 O2W 2.393(4) . ?
La1 O3W 2.395(4) . ?
La1 O11 2.459(4) 1_545 ?
La1 O1W 2.523(4) . ?
La1 C11 3.130(5) 2_666 ?
La2 O5 2.326(4) 1_445 ?
La2 O4 2.339(4) 2_565 ?
La2 O7 2.351(4) 2_665 ?
La2 O5W 2.356(4) . ?
La2 O3 2.404(4) . ?
La2 O8 2.404(4) 1_455 ?
La2 O6W 2.478(4) . ?
La2 O4W 2.488(4) . ?
O2 La1 2.308(4) 2_666 ?
O4 La2 2.339(4) 2_565 ?
O5 La2 2.326(4) 1_665 ?
O7 La2 2.351(4) 2_665 ?
O8 La2 2.404(4) 1_655 ?
O10 La1 2.294(4) 2_776 ?
O11 La1 2.459(4) 1_565 ?
O12 La1 2.282(4) 2_676 ?
O1W H1X 0.9604 . ?
O1W H1Y 0.9526 . ?
O2W H2X 0.9593 . ?
O2W H2Y 0.9733 . ?
O3W H3X 0.9605 . ?
O3W H3Y 0.9796 . ?
O4W H4X 0.9496 . ?
O4W H4Y 0.9691 . ?
O5W H5X 0.9744 . ?
O5W H5Y 0.9609 . ?
O6W H6X 0.9448 . ?
O6W H6Y 0.7557 . ?
N7 O73 1.212(6) . ?
N7 O71 1.219(6) . ?
N7 O72 1.267(7) . ?
N8 O82 1.224(7) . ?
N8 O83 1.225(6) . ?
N8 O81 1.228(7) . ?
N9 O91 1.180(6) . ?
N9 O92 1.239(6) . ?
N9 O93 1.241(6) . ?
O7W H7X 0.8584 . ?
O7W H7Y 0.8579 . ?
O8W H8X 0.8437 . ?
O8W H8Y 0.8602 . ?
O9W H9X 0.8482 . ?
O9W H9Y 0.8572 . ?
O10W H10X 0.8621 . ?
O10W H10Y 0.8578 . ?
O11W H11X 0.8666 . ?
O11W H11Y 0.8594 . ?
O12W H12X 0.8671 . ?
O12W H12Y 0.8402 . ?
O13W H13X 0.8579 . ?
O13W H13Y 0.8571 . ?

loop_
_geom_torsion_atom_site_label_1
_geom_torsion_atom_site_label_2
_geom_torsion_atom_site_label_3
_geom_torsion_atom_site_label_4
_geom_torsion
_geom_torsion_site_symmetry_1
_geom_torsion_site_symmetry_2
_geom_torsion_site_symmetry_3
_geom_torsion_site_symmetry_4
_geom_torsion_publ_flag
N1 C1 C2 C3 5.0(8) . . . . ?
C1 C2 C3 C11 175.7(5) . . . . ?
C1 C2 C3 C4 -5.1(8) . . . . ?
C2 C3 C4 C5 1.4(8) . . . . ?
C11 C3 C4 C5 -179.3(5) . . . . ?
C3 C4 C5 N1 3.1(7) . . . . ?
C3 C4 C5 C6 179.7(5) . . . . ?
C4 C5 C6 N2 170.5(5) . . . . ?
N1 C5 C6 N2 -12.7(6) . . . . ?
C4 C5 C6 C7 -7.4(9) . . . . ?
N1 C5 C6 C7 169.4(5) . . . . ?
N2 C6 C7 C8 0.2(8) . . . . ?
C5 C6 C7 C8 178.0(5) . . . . ?
C6 C7 C8 C9 -3.9(8) . . . . ?
C6 C7 C8 C12 -179.9(5) . . . . ?
C7 C8 C9 C10 6.7(9) . . . . ?
C12 C8 C9 C10 -177.4(5) . . . . ?
C8 C9 C10 N2 -6.2(8) . . . . ?
C2 C3 C11 O2 156.2(5) . . . . ?
C4 C3 C11 O2 -23.0(7) . . . . ?
C2 C3 C11 O1 -19.0(7) . . . . ?
C4 C3 C11 O1 161.8(4) . . . . ?
C2 C3 C11 La1 155.9(9) . . . 2_666 ?
C4 C3 C11 La1 -23.3(13) . . . 2_666 ?
C9 C8 C12 O4 -6.1(9) . . . . ?
C7 C8 C12 O4 169.7(5) . . . . ?
C9 C8 C12 O3 176.2(6) . . . . ?
C7 C8 C12 O3 -8.0(8) . . . . ?
N3 C13 C14 C15 2.6(8) . . . . ?
C13 C14 C15 C16 -2.3(8) . . . . ?
C13 C14 C15 C23 -178.3(5) . . . . ?
C14 C15 C16 C17 0.2(8) . . . . ?
C23 C15 C16 C17 176.3(5) . . . . ?
C15 C16 C17 N3 1.5(7) . . . . ?
C15 C16 C17 C18 178.6(5) . . . . ?
N3 C17 C18 C19 178.7(5) . . . . ?
C16 C17 C18 C19 1.3(9) . . . . ?
N3 C17 C18 N4 -10.1(6) . . . . ?
C16 C17 C18 N4 172.5(4) . . . . ?
N4 C18 C19 C20 1.1(8) . . . . ?
C17 C18 C19 C20 171.8(6) . . . . ?
C18 C19 C20 C21 -3.7(9) . . . . ?
C18 C19 C20 C24 -174.4(5) . . . . ?
C19 C20 C21 C22 3.0(8) . . . . ?
C24 C20 C21 C22 173.2(5) . . . . ?
C20 C21 C22 N4 0.4(9) . . . . ?
C16 C15 C23 O6 25.2(8) . . . . ?
C14 C15 C23 O6 -158.6(5) . . . . ?
C16 C15 C23 O5 -152.6(5) . . . . ?
C14 C15 C23 O5 23.5(8) . . . . ?
C21 C20 C24 O7 -179.4(5) . . . . ?
C19 C20 C24 O7 -9.0(8) . . . . ?
C21 C20 C24 O8 -3.0(8) . . . . ?
C19 C20 C24 O8 167.4(5) . . . . ?
N5 C25 C26 C27 -6.2(8) . . . . ?
C25 C26 C27 C28 6.8(9) . . . . ?
C25 C26 C27 C35 -171.2(5) . . . . ?
C26 C27 C28 C29 -4.9(8) . . . . ?
C35 C27 C28 C29 173.2(5) . . . . ?
C27 C28 C29 N5 2.4(7) . . . . ?
C27 C28 C29 C30 175.6(5) . . . . ?
C28 C29 C30 C31 -1.8(9) . . . . ?
N5 C29 C30 C31 172.0(5) . . . . ?
C28 C29 C30 N6 177.7(4) . . . . ?
N5 C29 C30 N6 -8.6(6) . . . . ?
N6 C30 C31 C32 1.7(8) . . . . ?
C29 C30 C31 C32 -178.9(5) . . . . ?
C30 C31 C32 C33 -5.8(8) . . . . ?
C30 C31 C32 C36 179.4(5) . . . . ?
C31 C32 C33 C34 6.5(8) . . . . ?
C36 C32 C33 C34 -178.5(5) . . . . ?
C32 C33 C34 N6 -2.7(8) . . . . ?
C26 C27 C35 O9 -18.6(9) . . . . ?
C28 C27 C35 O9 163.3(5) . . . . ?
C26 C27 C35 O10 164.6(5) . . . . ?
C28 C27 C35 O10 -13.5(8) . . . . ?
C33 C32 C36 O12 -14.0(8) . . . . ?
C31 C32 C36 O12 160.7(5) . . . . ?
C33 C32 C36 O11 176.3(4) . . . . ?
C31 C32 C36 O11 -9.0(8) . . . . ?
C4 C5 N1 C1 -3.4(6) . . . . ?
C6 C5 N1 C1 179.7(4) . . . . ?
C4 C5 N1 Co1 178.7(4) . . . . ?
C6 C5 N1 Co1 1.7(5) . . . . ?
C2 C1 N1 C5 -0.7(7) . . . . ?
C2 C1 N1 Co1 176.9(4) . . . . ?
N2 Co1 N1 C5 5.8(3) . . . . ?
N4 Co1 N1 C5 -78.9(3) . . . . ?
N5 Co1 N1 C5 -174.4(3) . . . . ?
N6 Co1 N1 C5 102.3(3) . . . . ?
N2 Co1 N1 C1 -171.9(4) . . . . ?
N4 Co1 N1 C1 103.4(4) . . . . ?
N5 Co1 N1 C1 7.9(4) . . . . ?
N6 Co1 N1 C1 -75.4(4) . . . . ?
C7 C6 N2 C10 0.5(6) . . . . ?
C5 C6 N2 C10 -177.5(4) . . . . ?
C7 C6 N2 Co1 -165.2(4) . . . . ?
C5 C6 N2 Co1 16.8(5) . . . . ?
C9 C10 N2 C6 2.2(6) . . . . ?
C9 C10 N2 Co1 165.2(4) . . . . ?
N1 Co1 N2 C6 -12.6(3) . . . . ?
N4 Co1 N2 C6 79.2(3) . . . . ?
N3 Co1 N2 C6 164.1(3) . . . . ?
N6 Co1 N2 C6 -102.4(3) . . . . ?
N1 Co1 N2 C10 -176.9(4) . . . . ?
N4 Co1 N2 C10 -85.0(4) . . . . ?
N3 Co1 N2 C10 -0.2(4) . . . . ?
N6 Co1 N2 C10 93.3(4) . . . . ?
C16 C17 N3 C13 -1.1(6) . . . . ?
C18 C17 N3 C13 -178.5(4) . . . . ?
C16 C17 N3 Co1 -175.6(4) . . . . ?
C18 C17 N3 Co1 7.1(5) . . . . ?
C14 C13 N3 C17 -1.0(7) . . . . ?
C14 C13 N3 Co1 172.5(4) . . . . ?
N2 Co1 N3 C17 -86.7(3) . . . . ?
N4 Co1 N3 C17 -2.0(3) . . . . ?
N5 Co1 N3 C17 93.6(3) . . . . ?
N6 Co1 N3 C17 176.7(3) . . . . ?
N2 Co1 N3 C13 99.7(3) . . . . ?
N4 Co1 N3 C13 -175.6(4) . . . . ?
N5 Co1 N3 C13 -80.1(3) . . . . ?
N6 Co1 N3 C13 3.0(3) . . . . ?
C21 C22 N4 C18 -2.8(7) . . . . ?
C21 C22 N4 Co1 179.5(4) . . . . ?
C19 C18 N4 C22 1.9(6) . . . . ?
C17 C18 N4 C22 -170.0(4) . . . . ?
C19 C18 N4 Co1 -179.8(4) . . . . ?
C17 C18 N4 Co1 8.2(5) . . . . ?
N1 Co1 N4 C22 -8.4(5) . . . . ?
N2 Co1 N4 C22 -93.7(5) . . . . ?
N3 Co1 N4 C22 174.0(5) . . . . ?
N5 Co1 N4 C22 88.0(5) . . . . ?
N1 Co1 N4 C18 173.9(3) . . . . ?
N2 Co1 N4 C18 88.6(3) . . . . ?
N3 Co1 N4 C18 -3.6(3) . . . . ?
N5 Co1 N4 C18 -89.7(3) . . . . ?
C26 C25 N5 C29 3.7(6) . . . . ?
C26 C25 N5 Co1 176.8(4) . . . . ?
C28 C29 N5 C25 -1.9(6) . . . . ?
C30 C29 N5 C25 -175.6(4) . . . . ?
C28 C29 N5 Co1 -175.7(4) . . . . ?
C30 C29 N5 Co1 10.5(5) . . . . ?
N1 Co1 N5 C25 89.8(4) . . . . ?
N4 Co1 N5 C25 -2.2(4) . . . . ?
N3 Co1 N5 C25 -87.0(4) . . . . ?
N6 Co1 N5 C25 179.3(4) . . . . ?
N1 Co1 N5 C29 -96.8(3) . . . . ?
N4 Co1 N5 C29 171.2(3) . . . . ?
N3 Co1 N5 C29 86.5(3) . . . . ?
N6 Co1 N5 C29 -7.2(3) . . . . ?
C33 C34 N6 C30 -1.8(6) . . . . ?
C33 C34 N6 Co1 178.4(3) . . . . ?
C31 C30 N6 C34 2.3(7) . . . . ?
C29 C30 N6 C34 -177.2(4) . . . . ?
C31 C30 N6 Co1 -177.9(4) . . . . ?
C29 C30 N6 Co1 2.6(5) . . . . ?
N1 Co1 N6 C34 -81.6(3) . . . . ?
N2 Co1 N6 C34 4.0(3) . . . . ?
N3 Co1 N6 C34 96.1(3) . . . . ?
N5 Co1 N6 C34 -177.8(3) . . . . ?
N1 Co1 N6 C30 98.6(3) . . . . ?
N2 Co1 N6 C30 -175.9(2) . . . . ?
N3 Co1 N6 C30 -83.7(3) . . . . ?
N5 Co1 N6 C30 2.4(2) . . . . ?
O1 C11 O2 La1 -4.9(6) . . . 2_666 ?
C3 C11 O2 La1 -179.8(3) . . . 2_666 ?
O4 C12 O3 La2 21.9(10) . . . . ?
C8 C12 O3 La2 -160.6(3) . . . . ?
O5 La2 O3 C12 -144.6(5) 1_445 . . . ?
O4 La2 O3 C12 -38.4(5) 2_565 . . . ?
O7 La2 O3 C12 21.6(5) 2_665 . . . ?
O5W La2 O3 C12 106.9(5) . . . . ?
O8 La2 O3 C12 -104.9(5) 1_455 . . . ?
O6W La2 O3 C12 58.9(5) . . . . ?
O4W La2 O3 C12 178.2(5) . . . . ?
O3 C12 O4 La2 18.7(11) . . . 2_565 ?
C8 C12 O4 La2 -158.8(4) . . . 2_565 ?
O6 C23 O5 La2 -16.4(8) . . . 1_665 ?
C15 C23 O5 La2 161.3(3) . . . 1_665 ?
O7 C24 O8 La2 8.9(5) . . . 1_655 ?
C20 C24 O8 La2 -167.5(3) . . . 1_655 ?
O9 C35 O10 La1 44.7(8) . . . 2_776 ?
C27 C35 O10 La1 -138.7(4) . . . 2_776 ?
O12 C36 O11 La1 -2.7(9) . . . 1_565 ?
C32 C36 O11 La1 166.9(3) . . . 1_565 ?
O11 C36 O12 La1 -34.9(9) . . . 2_676 ?
C32 C36 O12 La1 156.5(3) . . . 2_676 ?
